data_4132867
loop_
_publ_author_name
'Li, Yuantao'
'Handke, Marcel'
'Chen, Yu-Sheng'
'Shtukenberg, Alexander G.'
'Hu, Chunhua T.'
'Ward, Michael D.'

_publ_section_title
;
 Guest Exchange through Facilitated Transport in a Seemingly Impenetrable
 Hydrogen-Bonded Framework.
;
_journal_issue 40
_journal_name_full 'Journal of the American Chemical Society'
_journal_page_first 12915
_journal_page_last 12921
_journal_paper_doi 10.1021/jacs.8b07065
_journal_volume 140
_journal_year 2018
_chemical_formula_sum 'C60 H75 F6 N9 O12 S3'
_chemical_formula_weight 1324.47
_space_group_crystal_system hexagonal
_space_group_IT_number 173
_space_group_name_Hall 'P 6c'
_space_group_name_H-M_alt 'P 63'
_atom_sites_solution_hydrogens geom
_audit_creation_method SHELXL-2018/3
_cell_angle_alpha 90
_cell_angle_beta 90
_cell_angle_gamma 120
_cell_formula_units_Z 2
_cell_length_a 24.1573(19)
_cell_length_b 24.1573(19)
_cell_length_c 7.3306(6)
_cell_measurement_reflns_used 9876
_cell_measurement_temperature 100(2)
_cell_measurement_theta_max 25.39
_cell_measurement_theta_min 2.58
_cell_volume 3704.8(5)
_computing_cell_refinement 'Bruker SAINT'
_computing_data_collection 'Bruker APEX2'
_computing_data_reduction 'Bruker SAINT'
_computing_structure_refinement 'SHELXL-2018/3 (Sheldrick, 2018)'
_computing_structure_solution 'SHELXT (Sheldrick 2014)'
_diffrn_ambient_temperature 100(2)
_diffrn_measured_fraction_theta_full 1.000
_diffrn_measured_fraction_theta_max 0.999
_diffrn_measurement_device_type 'Bruker APEX-II CCD'
_diffrn_measurement_method '\w scans'
_diffrn_radiation_monochromator graphite
_diffrn_radiation_source 'sealed tube'
_diffrn_radiation_type MoK\a
_diffrn_radiation_wavelength 0.71073
_diffrn_reflns_av_R_equivalents 0.0486
_diffrn_reflns_av_unetI/netI 0.0289
_diffrn_reflns_Laue_measured_fraction_full 1.000
_diffrn_reflns_Laue_measured_fraction_max 0.999
_diffrn_reflns_limit_h_max 32
_diffrn_reflns_limit_h_min -32
_diffrn_reflns_limit_k_max 32
_diffrn_reflns_limit_k_min -32
_diffrn_reflns_limit_l_max 9
_diffrn_reflns_limit_l_min -9
_diffrn_reflns_number 57908
_diffrn_reflns_point_group_measured_fraction_full 1.000
_diffrn_reflns_point_group_measured_fraction_max 0.999
_diffrn_reflns_theta_full 25.242
_diffrn_reflns_theta_max 28.346
_diffrn_reflns_theta_min 1.686
_exptl_absorpt_coefficient_mu 0.173
_exptl_absorpt_correction_T_max 0.7457
_exptl_absorpt_correction_T_min 0.6653
_exptl_absorpt_correction_type multi-scan
_exptl_absorpt_process_details SADABSs
_exptl_crystal_colour colourless
_exptl_crystal_density_diffrn 1.187
_exptl_crystal_description rod
_exptl_crystal_F_000 1392
_exptl_crystal_size_max 0.494
_exptl_crystal_size_mid 0.325
_exptl_crystal_size_min 0.139
_refine_diff_density_max 0.160
_refine_diff_density_min -0.226
_refine_diff_density_rms 0.033
_refine_ls_abs_structure_details
;
 Twinning involves inversion, so Flack parameter cannot be determined
;
_refine_ls_extinction_method none
_refine_ls_goodness_of_fit_ref 1.041
_refine_ls_hydrogen_treatment constr
_refine_ls_matrix_type full
_refine_ls_number_parameters 277
_refine_ls_number_reflns 6158
_refine_ls_number_restraints 1
_refine_ls_restrained_S_all 1.041
_refine_ls_R_factor_all 0.0374
_refine_ls_R_factor_gt 0.0334
_refine_ls_shift/su_max 0.001
_refine_ls_shift/su_mean 0.000
_refine_ls_structure_factor_coef Fsqd
_refine_ls_weighting_details 'w=1/[\s^2^(Fo^2^)+(0.0453P)^2^+0.2656P] where P=(Fo^2^+2Fc^2^)/3'
_refine_ls_weighting_scheme calc
_refine_ls_wR_factor_gt 0.0806
_refine_ls_wR_factor_ref 0.0843
_reflns_Friedel_coverage 0.858
_reflns_Friedel_fraction_full 1.000
_reflns_Friedel_fraction_max 0.999
_reflns_number_gt 5697
_reflns_number_total 6158
_reflns_threshold_expression 'I > 2\s(I)'
_cod_data_source_file ja8b07065_si_002.cif
_cod_data_source_block 2-HFb(l)
_cod_original_cell_volume 3704.8(7)
_cod_database_code 4132867
_shelx_shelxl_version_number 2018/3
_shelx_space_group_comment
;
The symmetry employed for this shelxl refinement is uniquely defined
by the following loop, which should always be used as a source of
symmetry information in preference to the above space-group names.
They are only intended as comments.
;
_shelx_estimated_absorpt_t_min 0.919
_shelx_estimated_absorpt_t_max 0.976

loop_
_space_group_symop_operation_xyz
'x, y, z'
'-y, x-y, z'
'-x+y, -x, z'
'-x, -y, z+1/2'
'y, -x+y, z+1/2'
'x-y, x, z+1/2'

loop_
_atom_site_label
_atom_site_type_symbol
_atom_site_fract_x
_atom_site_fract_y
_atom_site_fract_z
_atom_site_U_iso_or_equiv
_atom_site_adp_type
_atom_site_occupancy
_atom_site_site_symmetry_order
_atom_site_calc_flag
_atom_site_refinement_flags_posn
_atom_site_refinement_flags_adp
S1 S 0.12749(3) 0.31297(3) 0.41284(13) 0.03842(14) Uani 1 1 d . .
O1 O 0.08835(11) 0.29557(11) 0.5776(3) 0.0421(5) Uani 1 1 d . .
O2 O 0.17038(8) 0.28665(9) 0.4120(4) 0.0428(4) Uani 1 1 d . .
O3 O 0.08887(11) 0.29789(11) 0.2486(3) 0.0423(5) Uani 1 1 d . .
C1 C 0.29441(13) 0.59985(13) 0.4483(3) 0.0342(5) Uani 1 1 d . .
C2 C 0.36092(13) 0.62788(13) 0.4489(4) 0.0341(6) Uani 1 1 d . .
H2 H 0.379744 0.601507 0.449642 0.041 Uiso 1 1 calc R U
C3 C 0.25281(13) 0.52921(12) 0.4417(4) 0.0360(6) Uani 1 1 d . .
C4 C 0.19462(14) 0.50117(15) 0.3485(4) 0.0413(7) Uani 1 1 d . .
H4 H 0.180761 0.527502 0.291759 0.050 Uiso 1 1 calc R U
C5 C 0.15696(14) 0.43533(16) 0.3379(5) 0.0430(7) Uani 1 1 d . .
H5 H 0.117400 0.416640 0.274410 0.052 Uiso 1 1 calc R U
C6 C 0.17696(11) 0.39686(12) 0.4198(5) 0.0379(5) Uani 1 1 d . .
C7 C 0.23433(15) 0.42352(15) 0.5160(5) 0.0425(7) Uani 1 1 d . .
H7 H 0.247548 0.396852 0.573895 0.051 Uiso 1 1 calc R U
C8 C 0.27203(14) 0.48974(14) 0.5262(4) 0.0406(6) Uani 1 1 d . .
H8 H 0.311260 0.508296 0.591378 0.049 Uiso 1 1 calc R U
N1 N 0.14580(12) 0.28706(13) 0.9117(5) 0.0549(6) Uani 1 1 d . .
H1A H 0.131497 0.293737 0.808382 0.066 Uiso 1 1 calc R U
H1B H 0.132527 0.294101 1.016284 0.066 Uiso 1 1 calc R U
N2 N 0.20777(16) 0.25556(18) 0.7542(4) 0.0533(8) Uani 1 1 d . .
H2A H 0.235889 0.242524 0.753543 0.064 Uiso 1 1 calc R U
H2B H 0.193062 0.261480 0.650613 0.064 Uiso 1 1 calc R U
N3 N 0.20959(17) 0.25741(19) 1.0673(4) 0.0554(9) Uani 1 1 d . .
H3A H 0.237718 0.244386 1.068048 0.067 Uiso 1 1 calc R U
H3B H 0.195894 0.264650 1.170878 0.067 Uiso 1 1 calc R U
C9 C 0.18779(14) 0.26616(15) 0.9096(6) 0.0489(7) Uani 1 1 d . .
O4 O 0.43031(12) 0.52590(12) 0.5023(4) 0.0555(6) Uani 1 1 d . .
C10 C 0.42312(13) 0.48678(13) 0.3843(5) 0.0424(7) Uani 1 1 d . .
C11 C 0.38693(15) 0.47955(14) 0.2160(5) 0.0445(6) Uani 1 1 d . .
H11 H 0.370728 0.507691 0.196221 0.053 Uiso 1 1 calc R U
C12 C 0.37584(14) 0.43560(15) 0.0907(4) 0.0417(6) Uani 1 1 d . .
C13 C 0.39930(15) 0.38877(15) 0.1142(4) 0.0414(6) Uani 1 1 d . .
H13A H 0.438917 0.403840 0.042020 0.050 Uiso 1 1 calc R U
H13B H 0.366845 0.346950 0.063792 0.050 Uiso 1 1 calc R U
C14 C 0.41297(15) 0.37917(14) 0.3118(5) 0.0393(6) Uani 1 1 d . .
C15 C 0.45304(12) 0.44522(13) 0.3995(5) 0.0421(6) Uani 1 1 d . .
H15A H 0.459442 0.439586 0.530143 0.050 Uiso 1 1 calc R U
H15B H 0.495620 0.467326 0.340662 0.050 Uiso 1 1 calc R U
C16 C 0.34173(15) 0.43126(15) -0.0857(6) 0.0530(7) Uani 1 1 d . .
H16A H 0.304204 0.388480 -0.097382 0.079 Uiso 1 1 calc R U
H16B H 0.370728 0.439222 -0.188469 0.079 Uiso 1 1 calc R U
H16C H 0.328112 0.463264 -0.085839 0.079 Uiso 1 1 calc R U
C17 C 0.34956(13) 0.34031(13) 0.4149(5) 0.0440(6) Uani 1 1 d . .
H17A H 0.325964 0.363555 0.413656 0.066 Uiso 1 1 calc R U
H17B H 0.358327 0.333865 0.541239 0.066 Uiso 1 1 calc R U
H17C H 0.323940 0.298721 0.355420 0.066 Uiso 1 1 calc R U
C18 C 0.45008(17) 0.34320(16) 0.3168(5) 0.0507(7) Uani 1 1 d . .
H18A H 0.423862 0.300556 0.263921 0.076 Uiso 1 1 calc R U
H18B H 0.460544 0.339153 0.443486 0.076 Uiso 1 1 calc R U
H18C H 0.489620 0.366853 0.246278 0.076 Uiso 1 1 calc R U
F1 F 0.60403(11) 0.39987(11) 0.4458(5) 0.0890(9) Uani 1 1 d . .
F2 F 0.73320(12) 0.46278(10) 0.4443(5) 0.0876(9) Uani 1 1 d . .
C1F C 0.63492(18) 0.36720(18) 0.4437(6) 0.0556(9) Uani 1 1 d . .
C2F C 0.70023(18) 0.39897(17) 0.4455(5) 0.0552(8) Uani 1 1 d . .

loop_
_atom_site_aniso_label
_atom_site_aniso_U_11
_atom_site_aniso_U_22
_atom_site_aniso_U_33
_atom_site_aniso_U_23
_atom_site_aniso_U_13
_atom_site_aniso_U_12
S1 0.0280(3) 0.0346(3) 0.0530(3) -0.0006(4) -0.0001(4) 0.0159(2)
O1 0.0306(11) 0.0370(12) 0.0560(13) 0.0030(10) 0.0044(10) 0.0149(10)
O2 0.0361(9) 0.0368(9) 0.0593(12) 0.0023(13) 0.0015(12) 0.0211(8)
O3 0.0312(11) 0.0416(13) 0.0534(13) -0.0013(10) -0.0022(9) 0.0178(10)
C1 0.0376(12) 0.0334(12) 0.0293(13) -0.0006(10) -0.0023(10) 0.0161(11)
C2 0.0378(13) 0.0370(13) 0.0314(13) -0.0017(11) -0.0029(10) 0.0215(11)
C3 0.0337(12) 0.0343(12) 0.0406(15) 0.0001(12) -0.0035(12) 0.0174(10)
C4 0.0356(15) 0.0393(15) 0.0528(17) 0.0012(12) -0.0068(12) 0.0215(13)
C5 0.0335(14) 0.0445(16) 0.0535(16) 0.0018(14) -0.0076(13) 0.0213(13)
C6 0.0294(11) 0.0363(12) 0.0487(14) 0.0004(17) -0.0022(15) 0.0170(10)
C7 0.0343(14) 0.0407(16) 0.0550(17) 0.0044(14) -0.0025(13) 0.0207(13)
C8 0.0337(14) 0.0405(15) 0.0517(17) -0.0004(13) -0.0072(12) 0.0218(13)
N1 0.0499(13) 0.0797(19) 0.0546(14) 0.003(2) 0.0037(17) 0.0471(14)
N2 0.0520(19) 0.071(2) 0.0586(19) 0.0029(16) 0.0026(14) 0.0466(17)
N3 0.0554(19) 0.084(2) 0.0515(18) 0.0000(16) -0.0016(14) 0.0529(19)
C9 0.0418(14) 0.0566(16) 0.0578(17) 0.005(2) 0.0029(19) 0.0318(13)
O4 0.0504(13) 0.0440(13) 0.0723(14) -0.0151(12) -0.0106(11) 0.0239(11)
C10 0.0337(13) 0.0302(12) 0.060(2) -0.0007(13) -0.0015(13) 0.0137(11)
C11 0.0427(16) 0.0338(14) 0.0593(17) 0.0029(14) -0.0031(15) 0.0209(13)
C12 0.0371(14) 0.0366(15) 0.0538(17) 0.0065(14) -0.0012(13) 0.0203(13)
C13 0.0419(15) 0.0341(14) 0.0488(16) 0.0013(13) -0.0015(13) 0.0195(12)
C14 0.0386(15) 0.0341(13) 0.0480(16) 0.0020(13) -0.0027(13) 0.0202(12)
C15 0.0322(11) 0.0396(13) 0.0546(17) -0.0025(16) -0.0082(15) 0.0180(10)
C16 0.0570(17) 0.0484(15) 0.0550(17) 0.000(2) -0.014(2) 0.0275(13)
C17 0.0409(13) 0.0375(13) 0.0536(15) 0.0018(18) 0.0009(18) 0.0196(11)
C18 0.0541(19) 0.0507(18) 0.0609(18) 0.0028(16) -0.0005(16) 0.0364(16)
F1 0.0645(13) 0.0648(13) 0.151(3) -0.0363(18) -0.0354(19) 0.0421(12)
F2 0.0651(13) 0.0517(12) 0.140(2) 0.0016(17) -0.0353(18) 0.0243(11)
C1F 0.0593(19) 0.0574(19) 0.058(2) -0.0168(18) -0.0172(17) 0.0353(16)
C2F 0.0593(18) 0.0500(18) 0.0538(19) 0.0016(16) -0.0179(17) 0.0255(15)

loop_
_atom_type_symbol
_atom_type_description
_atom_type_scat_dispersion_real
_atom_type_scat_dispersion_imag
_atom_type_scat_source
C C 0.0033 0.0016 'International Tables Vol C Tables 4.2.6.8 and 6.1.1.4'
H H 0.0000 0.0000 'International Tables Vol C Tables 4.2.6.8 and 6.1.1.4'
F F 0.0171 0.0103 'International Tables Vol C Tables 4.2.6.8 and 6.1.1.4'
N N 0.0061 0.0033 'International Tables Vol C Tables 4.2.6.8 and 6.1.1.4'
O O 0.0106 0.0060 'International Tables Vol C Tables 4.2.6.8 and 6.1.1.4'
S S 0.1246 0.1234 'International Tables Vol C Tables 4.2.6.8 and 6.1.1.4'

loop_
_geom_angle_atom_site_label_1
_geom_angle_atom_site_label_2
_geom_angle_atom_site_label_3
_geom_angle
_geom_angle_site_symmetry_1
_geom_angle_site_symmetry_3
O3 S1 O1 111.77(10) . .
O3 S1 O2 113.16(16) . .
O1 S1 O2 112.09(16) . .
O3 S1 C6 107.03(16) . .
O1 S1 C6 106.01(16) . .
O2 S1 C6 106.22(10) . .
C2 C1 C2 119.4(3) . 3_565
C2 C1 C3 120.7(3) . .
C2 C1 C3 120.0(2) 3_565 .
C1 C2 C1 120.7(3) . 2_665
C1 C2 H2 119.7 . .
C1 C2 H2 119.7 2_665 .
C4 C3 C8 118.9(3) . .
C4 C3 C1 120.8(3) . .
C8 C3 C1 120.3(2) . .
C5 C4 C3 120.6(3) . .
C5 C4 H4 119.7 . .
C3 C4 H4 119.7 . .
C6 C5 C4 119.9(3) . .
C6 C5 H5 120.0 . .
C4 C5 H5 120.0 . .
C5 C6 C7 120.7(3) . .
C5 C6 S1 119.8(2) . .
C7 C6 S1 119.4(2) . .
C8 C7 C6 119.1(3) . .
C8 C7 H7 120.4 . .
C6 C7 H7 120.4 . .
C7 C8 C3 120.7(3) . .
C7 C8 H8 119.6 . .
C3 C8 H8 119.6 . .
C9 N1 H1A 120.0 . .
C9 N1 H1B 120.0 . .
H1A N1 H1B 120.0 . .
C9 N2 H2A 120.0 . .
C9 N2 H2B 120.0 . .
H2A N2 H2B 120.0 . .
C9 N3 H3A 120.0 . .
C9 N3 H3B 120.0 . .
H3A N3 H3B 120.0 . .
N2 C9 N3 120.7(2) . .
N2 C9 N1 120.3(4) . .
N3 C9 N1 119.0(4) . .
O4 C10 C11 121.9(3) . .
O4 C10 C15 122.0(3) . .
C11 C10 C15 116.0(3) . .
C12 C11 C10 123.1(3) . .
C12 C11 H11 118.4 . .
C10 C11 H11 118.4 . .
C11 C12 C13 121.3(3) . .
C11 C12 C16 122.3(3) . .
C13 C12 C16 116.3(3) . .
C12 C13 C14 114.4(3) . .
C12 C13 H13A 108.7 . .
C14 C13 H13A 108.7 . .
C12 C13 H13B 108.7 . .
C14 C13 H13B 108.7 . .
H13A C13 H13B 107.6 . .
C13 C14 C18 110.0(3) . .
C13 C14 C15 108.1(2) . .
C18 C14 C15 109.7(2) . .
C13 C14 C17 109.5(3) . .
C18 C14 C17 109.2(3) . .
C15 C14 C17 110.3(3) . .
C10 C15 C14 113.5(2) . .
C10 C15 H15A 108.9 . .
C14 C15 H15A 108.9 . .
C10 C15 H15B 108.9 . .
C14 C15 H15B 108.9 . .
H15A C15 H15B 107.7 . .
C12 C16 H16A 109.5 . .
C12 C16 H16B 109.5 . .
H16A C16 H16B 109.5 . .
C12 C16 H16C 109.5 . .
H16A C16 H16C 109.5 . .
H16B C16 H16C 109.5 . .
C14 C17 H17A 109.5 . .
C14 C17 H17B 109.5 . .
H17A C17 H17B 109.5 . .
C14 C17 H17C 109.5 . .
H17A C17 H17C 109.5 . .
H17B C17 H17C 109.5 . .
C14 C18 H18A 109.5 . .
C14 C18 H18B 109.5 . .
H18A C18 H18B 109.5 . .
C14 C18 H18C 109.5 . .
H18A C18 H18C 109.5 . .
H18B C18 H18C 109.5 . .
F1 C1F C2F 120.0(3) . .
F1 C1F C2F 120.0(3) . 2_655
C2F C1F C2F 120.0(3) . 2_655
F2 C2F C1F 120.2(3) . .
F2 C2F C1F 119.8(3) . 3_665
C1F C2F C1F 120.0(3) . 3_665

loop_
_geom_bond_atom_site_label_1
_geom_bond_atom_site_label_2
_geom_bond_distance
_geom_bond_site_symmetry_2
S1 O3 1.453(2) .
S1 O1 1.460(2) .
S1 O2 1.4615(17) .
S1 C6 1.765(3) .
C1 C2 1.397(4) .
C1 C2 1.402(4) 3_565
C1 C3 1.486(4) .
C2 H2 0.9500 .
C3 C4 1.396(4) .
C3 C8 1.397(4) .
C4 C5 1.384(5) .
C4 H4 0.9500 .
C5 C6 1.381(4) .
C5 H5 0.9500 .
C6 C7 1.393(4) .
C7 C8 1.392(4) .
C7 H7 0.9500 .
C8 H8 0.9500 .
N1 C9 1.340(3) .
N1 H1A 0.8800 .
N1 H1B 0.8800 .
N2 C9 1.312(5) .
N2 H2A 0.8800 .
N2 H2B 0.8800 .
N3 C9 1.330(5) .
N3 H3A 0.8800 .
N3 H3B 0.8800 .
O4 C10 1.228(4) .
C10 C11 1.471(5) .
C10 C15 1.506(4) .
C11 C12 1.326(5) .
C11 H11 0.9500 .
C12 C13 1.507(4) .
C12 C16 1.508(5) .
C13 C14 1.529(4) .
C13 H13A 0.9900 .
C13 H13B 0.9900 .
C14 C18 1.529(4) .
C14 C15 1.534(4) .
C14 C17 1.537(4) .
C15 H15A 0.9900 .
C15 H15B 0.9900 .
C16 H16A 0.9800 .
C16 H16B 0.9800 .
C16 H16C 0.9800 .
C17 H17A 0.9800 .
C17 H17B 0.9800 .
C17 H17C 0.9800 .
C18 H18A 0.9800 .
C18 H18B 0.9800 .
C18 H18C 0.9800 .
F1 C1F 1.330(4) .
F2 C2F 1.335(4) .
C1F C2F 1.367(5) .
C1F C2F 1.380(5) 2_655
